data_7058281
loop_
_publ_author_name
'Vinayak, Richa'
'Nayek, Hari Pada'

_publ_section_title
;
 Organotin metalloligands for selective sensing of metal ions
;
_journal_issue 19
_journal_name_full 'New Journal of Chemistry'
_journal_page_first 7259
_journal_paper_doi 10.1039/C9NJ00944B
_journal_volume 43
_journal_year 2019
_chemical_formula_moiety 'C38 H42 N2 O8 Sn'
_chemical_formula_sum 'C38 H42 N2 O8 Sn'
_chemical_formula_weight 773.42
_space_group_crystal_system monoclinic
_space_group_IT_number 15
_space_group_name_Hall '-I 2ya'
_space_group_name_H-M_alt 'I 1 2/a 1'
_symmetry_space_group_name_Hall '-I 2ya'
_symmetry_space_group_name_H-M 'I 1 2/a 1'
_atom_sites_solution_hydrogens geom
_audit_creation_date 2019-03-27
_audit_creation_method
;
Olex2 1.2-ac3
(compiled 2016.08.26 svn.r3337 for Rigaku Oxford Diffraction, GUI svn.r5221)
;
_audit_update_record
;
2019-04-03 deposited with the CCDC.    2019-04-08 downloaded from the CCDC.
;
_cell_angle_alpha 90
_cell_angle_beta 91.318(2)
_cell_angle_gamma 90
_cell_formula_units_Z 4
_cell_length_a 17.1050(5)
_cell_length_b 7.0549(2)
_cell_length_c 30.0023(9)
_cell_measurement_reflns_used 28066
_cell_measurement_temperature 293(2)
_cell_measurement_theta_max 29.466
_cell_measurement_theta_min 2.382
_cell_volume 3619.54(18)
_computing_cell_refinement CrysAlisPro
_computing_data_collection CrysAlisPro
_computing_data_reduction CrysAlisPro
_computing_molecular_graphics 'Olex2 (Dolomanov et al., 2009)'
_computing_publication_material 'Olex2 (Dolomanov et al., 2009)'
_computing_structure_refinement 'ShelXL (Sheldrick, 2015)'
_computing_structure_solution 'ShelXL (Sheldrick, 2015)'
_diffrn_ambient_temperature 293(2)
_diffrn_measured_fraction_theta_full 1.000
_diffrn_measured_fraction_theta_max 1.000
_diffrn_measurement_device_type 'SuperNova, Single source at offset/far, EosS2'
_diffrn_radiation_type MoK\a
_diffrn_radiation_wavelength 0.71073
_diffrn_reflns_av_R_equivalents 0.0463
_diffrn_reflns_av_unetI/netI 0.0254
_diffrn_reflns_Laue_measured_fraction_full 1.000
_diffrn_reflns_Laue_measured_fraction_max 1.000
_diffrn_reflns_limit_h_max 21
_diffrn_reflns_limit_h_min -21
_diffrn_reflns_limit_k_max 8
_diffrn_reflns_limit_k_min -8
_diffrn_reflns_limit_l_max 36
_diffrn_reflns_limit_l_min -36
_diffrn_reflns_number 25517
_diffrn_reflns_point_group_measured_fraction_full 1.000
_diffrn_reflns_point_group_measured_fraction_max 1.000
_diffrn_reflns_theta_full 25.242
_diffrn_reflns_theta_max 25.997
_diffrn_reflns_theta_min 2.382
_exptl_absorpt_coefficient_mu 0.759
_exptl_absorpt_correction_type none
_exptl_crystal_colour yellow
_exptl_crystal_colour_primary yellow
_exptl_crystal_density_diffrn 1.419
_exptl_crystal_description block
_exptl_crystal_F_000 1592
_exptl_crystal_size_max 0.16
_exptl_crystal_size_mid 0.15
_exptl_crystal_size_min 0.13
_refine_diff_density_max 0.271
_refine_diff_density_min -0.378
_refine_diff_density_rms 0.048
_refine_ls_extinction_method none
_refine_ls_goodness_of_fit_ref 1.078
_refine_ls_hydrogen_treatment constr
_refine_ls_matrix_type full
_refine_ls_number_parameters 223
_refine_ls_number_reflns 3566
_refine_ls_number_restraints 0
_refine_ls_restrained_S_all 1.078
_refine_ls_R_factor_all 0.0309
_refine_ls_R_factor_gt 0.0256
_refine_ls_shift/su_max 0.001
_refine_ls_shift/su_mean 0.000
_refine_ls_structure_factor_coef Fsqd
_refine_ls_weighting_details 'w=1/[\s^2^(Fo^2^)+(0.0354P)^2^+0.7666P] where P=(Fo^2^+2Fc^2^)/3'
_refine_ls_weighting_scheme calc
_refine_ls_wR_factor_gt 0.0630
_refine_ls_wR_factor_ref 0.0654
_reflns_Friedel_coverage 0.000
_reflns_number_gt 3222
_reflns_number_total 3566
_reflns_threshold_expression 'I > 2\s(I)'
_cod_data_source_file c9nj00944b2.cif
_cod_data_source_block 1
_cod_depositor_comments 'Adding full bibliography for 7058279--7058282.cif.'
_cod_database_code 7058281
_shelx_space_group_comment
;
The symmetry employed for this shelxl refinement is uniquely defined
by the following loop, which should always be used as a source of
symmetry information in preference to the above space-group names.
They are only intended as comments.
;
_olex2_refinement_description
;
1. Fixed Uiso
 At 1.2 times of:
  All C(H) groups
 At 1.5 times of:
  All C(H,H,H) groups, All O(H) groups
2.a Me refined with riding coordinates:
 C17(H17A,H17B,H17C), C15(H15A,H15B,H15C), C19(H19A,H19B,H19C), C18(H18A,H18B,
 H18C)
2.b Aromatic/amide H refined with riding coordinates:
 C3(H3A), C7(H7), C8(H8), C5(H5), C4(H4), C10(H10), C12(H12), C11(H11)
2.c Idealised tetrahedral OH refined as rotating group:
 O3(H3)
;
_shelx_shelxl_version_number 2014/7
_olex2_submission_special_instructions 'No special instructions were received'

loop_
_space_group_symop_operation_xyz
'x, y, z'
'-x+1/2, y, -z'
'x+1/2, y+1/2, z+1/2'
'-x+1, y+1/2, -z+1/2'
'-x, -y, -z'
'x-1/2, -y, z'
'-x+1/2, -y+1/2, -z+1/2'
'x, -y+1/2, z+1/2'

loop_
_atom_site_label
_atom_site_type_symbol
_atom_site_fract_x
_atom_site_fract_y
_atom_site_fract_z
_atom_site_U_iso_or_equiv
_atom_site_adp_type
_atom_site_occupancy
_atom_site_site_symmetry_order
_atom_site_calc_flag
_atom_site_refinement_flags_posn
_atom_site_refinement_flags_adp
_atom_site_refinement_flags_occupancy
Sn1 Sn 1.2500 0.43749(3) 0.0000 0.03884(8) Uani 1 2 d S T P
O2 O 1.14865(10) 0.4601(2) 0.06490(5) 0.0539(4) Uani 1 1 d . . .
O1 O 1.18902(8) 0.2106(2) 0.02831(4) 0.0527(4) Uani 1 1 d . . .
O3 O 0.88810(12) 0.4795(3) 0.21535(6) 0.0723(5) Uani 1 1 d . . .
H3 H 0.9159 0.4272 0.1972 0.109 Uiso 1 1 calc GR . .
N1 N 0.96310(10) 0.1961(3) 0.17886(5) 0.0470(4) Uani 1 1 d . . .
O4 O 0.80051(12) 0.6024(3) 0.27982(6) 0.0785(6) Uani 1 1 d . . .
C1 C 1.14602(11) 0.2873(3) 0.05832(6) 0.0432(5) Uani 1 1 d . . .
C3 C 1.08804(14) -0.0312(3) 0.07294(8) 0.0532(6) Uani 1 1 d . . .
H3A H 1.1164 -0.0804 0.0495 0.064 Uiso 1 1 calc R . .
C6 C 1.00460(12) 0.1128(3) 0.14350(7) 0.0437(5) Uani 1 1 d . . .
C2 C 1.09473(11) 0.1588(3) 0.08388(6) 0.0405(4) Uani 1 1 d . . .
C13 C 0.82628(14) 0.4209(3) 0.28364(8) 0.0534(6) Uani 1 1 d . . .
C7 C 1.05236(11) 0.2311(3) 0.11890(6) 0.0405(4) Uani 1 1 d . . .
H7 H 1.0559 0.3592 0.1260 0.049 Uiso 1 1 calc R . .
C14 C 0.87261(12) 0.3572(3) 0.24882(7) 0.0495(5) Uani 1 1 d . . .
C9 C 0.90144(12) 0.1724(3) 0.24958(7) 0.0498(5) Uani 1 1 d . . .
C8 C 0.94762(13) 0.0983(3) 0.21336(7) 0.0506(5) Uani 1 1 d . . .
H8 H 0.9666 -0.0250 0.2154 0.061 Uiso 1 1 calc R . .
C16 C 1.33250(13) 0.5564(3) 0.04893(7) 0.0503(5) Uani 1 1 d . . .
C5 C 0.99760(15) -0.0767(3) 0.13157(8) 0.0573(6) Uani 1 1 d . . .
H5 H 0.9645 -0.1559 0.1472 0.069 Uiso 1 1 calc R . .
C4 C 1.03950(15) -0.1477(4) 0.09665(8) 0.0644(7) Uani 1 1 d . . .
H4 H 1.0350 -0.2751 0.0890 0.077 Uiso 1 1 calc R . .
C10 C 0.88433(18) 0.0546(4) 0.28538(9) 0.0723(8) Uani 1 1 d . . .
H10 H 0.9039 -0.0683 0.2864 0.087 Uiso 1 1 calc R . .
C12 C 0.80979(15) 0.3017(4) 0.31796(8) 0.0674(7) Uani 1 1 d . . .
H12 H 0.7786 0.3437 0.3410 0.081 Uiso 1 1 calc R . .
C17 C 1.33527(18) 0.4290(5) 0.08949(9) 0.0836(10) Uani 1 1 d . . .
H17A H 1.3529 0.3051 0.0811 0.125 Uiso 1 1 calc R . .
H17B H 1.3707 0.4812 0.1115 0.125 Uiso 1 1 calc R . .
H17C H 1.2840 0.4197 0.1016 0.125 Uiso 1 1 calc R . .
C15 C 0.74598(17) 0.6640(5) 0.31184(8) 0.0820(9) Uani 1 1 d . . .
H15A H 0.7319 0.7935 0.3060 0.123 Uiso 1 1 calc R . .
H15B H 0.7001 0.5859 0.3100 0.123 Uiso 1 1 calc R . .
H15C H 0.7692 0.6541 0.3412 0.123 Uiso 1 1 calc R . .
C19 C 1.41388(14) 0.5654(4) 0.02899(9) 0.0754(9) Uani 1 1 d . . .
H19A H 1.4125 0.6462 0.0032 0.113 Uiso 1 1 calc R . .
H19B H 1.4504 0.6155 0.0507 0.113 Uiso 1 1 calc R . .
H19C H 1.4299 0.4404 0.0205 0.113 Uiso 1 1 calc R . .
C11 C 0.83899(19) 0.1193(4) 0.31882(9) 0.0833(9) Uani 1 1 d . . .
H11 H 0.8276 0.0398 0.3425 0.100 Uiso 1 1 calc R . .
C18 C 1.30457(17) 0.7545(4) 0.06145(10) 0.0886(9) Uani 1 1 d . . .
H18A H 1.3031 0.8335 0.0354 0.133 Uiso 1 1 calc R . .
H18B H 1.2531 0.7466 0.0735 0.133 Uiso 1 1 calc R . .
H18C H 1.3399 0.8081 0.0834 0.133 Uiso 1 1 calc R . .

loop_
_atom_site_aniso_label
_atom_site_aniso_U_11
_atom_site_aniso_U_22
_atom_site_aniso_U_33
_atom_site_aniso_U_23
_atom_site_aniso_U_13
_atom_site_aniso_U_12
Sn1 0.03522(12) 0.04912(13) 0.03267(12) 0.000 0.01144(8) 0.000
O2 0.0594(10) 0.0548(11) 0.0484(9) -0.0016(7) 0.0221(7) -0.0068(8)
O1 0.0517(8) 0.0590(9) 0.0488(8) -0.0033(7) 0.0302(7) -0.0030(7)
O3 0.0932(14) 0.0668(11) 0.0587(11) 0.0181(9) 0.0383(10) 0.0218(10)
N1 0.0453(9) 0.0576(10) 0.0391(9) 0.0032(8) 0.0211(7) 0.0028(9)
O4 0.0980(15) 0.0766(13) 0.0622(11) 0.0007(9) 0.0311(10) 0.0288(10)
C1 0.0390(10) 0.0546(13) 0.0366(10) 0.0007(9) 0.0123(8) 0.0010(10)
C3 0.0534(13) 0.0572(14) 0.0501(13) -0.0114(10) 0.0228(10) -0.0028(11)
C6 0.0359(10) 0.0554(13) 0.0403(11) 0.0023(9) 0.0123(8) 0.0014(9)
C2 0.0347(10) 0.0512(12) 0.0361(10) -0.0004(9) 0.0106(8) 0.0004(9)
C13 0.0513(13) 0.0678(15) 0.0417(12) -0.0012(10) 0.0110(10) 0.0092(11)
C7 0.0391(10) 0.0470(11) 0.0358(10) 0.0019(8) 0.0114(8) 0.0027(9)
C14 0.0464(12) 0.0633(13) 0.0391(11) 0.0084(10) 0.0105(9) 0.0027(11)
C9 0.0484(12) 0.0615(14) 0.0401(11) 0.0088(10) 0.0160(9) 0.0034(11)
C8 0.0480(12) 0.0553(13) 0.0489(13) 0.0056(10) 0.0143(10) 0.0070(10)
C16 0.0398(11) 0.0738(16) 0.0374(11) 0.0004(10) 0.0020(9) -0.0013(11)
C5 0.0576(14) 0.0559(14) 0.0594(15) -0.0023(10) 0.0237(11) -0.0151(11)
C4 0.0733(16) 0.0508(13) 0.0704(16) -0.0152(12) 0.0287(13) -0.0131(13)
C10 0.090(2) 0.0690(17) 0.0588(16) 0.0216(12) 0.0321(14) 0.0163(14)
C12 0.0698(16) 0.0892(19) 0.0445(13) 0.0041(13) 0.0253(11) 0.0080(15)
C17 0.0714(18) 0.132(3) 0.0470(15) 0.0227(15) -0.0069(13) -0.0065(17)
C15 0.0849(19) 0.104(2) 0.0573(15) -0.0146(15) 0.0187(14) 0.0320(18)
C19 0.0432(13) 0.125(3) 0.0583(16) -0.0006(14) 0.0033(11) -0.0179(14)
C11 0.107(2) 0.089(2) 0.0555(16) 0.0246(14) 0.0429(16) 0.0122(18)
C18 0.085(2) 0.088(2) 0.092(2) -0.0378(17) -0.0104(16) -0.0025(17)

loop_
_atom_type_symbol
_atom_type_description
_atom_type_scat_dispersion_real
_atom_type_scat_dispersion_imag
_atom_type_scat_source
C C 0.0033 0.0016 'International Tables Vol C Tables 4.2.6.8 and 6.1.1.4'
H H 0.0000 0.0000 'International Tables Vol C Tables 4.2.6.8 and 6.1.1.4'
N N 0.0061 0.0033 'International Tables Vol C Tables 4.2.6.8 and 6.1.1.4'
O O 0.0106 0.0060 'International Tables Vol C Tables 4.2.6.8 and 6.1.1.4'
Sn Sn -0.6537 1.4246 'International Tables Vol C Tables 4.2.6.8 and 6.1.1.4'

loop_
_geom_angle_atom_site_label_1
_geom_angle_atom_site_label_2
_geom_angle_atom_site_label_3
_geom_angle
_geom_angle_site_symmetry_1
_geom_angle_site_symmetry_3
O1 Sn1 O1 80.72(7) . 2_755
O1 Sn1 C16 109.91(7) 2_755 2_755
O1 Sn1 C16 104.22(7) 2_755 .
O1 Sn1 C16 104.22(7) . 2_755
O1 Sn1 C16 109.91(7) . .
C16 Sn1 C16 134.75(12) 2_755 .
C1 O1 Sn1 104.95(13) . .
C14 O3 H3 109.5 . .
C8 N1 C6 119.99(19) . .
C13 O4 C15 116.6(2) . .
O2 C1 O1 120.32(18) . .
O2 C1 C2 122.60(18) . .
O1 C1 C2 117.09(19) . .
C2 C3 H3A 119.9 . .
C4 C3 H3A 119.9 . .
C4 C3 C2 120.2(2) . .
C7 C6 N1 117.34(19) . .
C5 C6 N1 123.38(19) . .
C5 C6 C7 119.24(18) . .
C3 C2 C1 120.97(17) . .
C3 C2 C7 119.58(18) . .
C7 C2 C1 119.45(19) . .
O4 C13 C14 115.4(2) . .
O4 C13 C12 124.9(2) . .
C12 C13 C14 119.7(2) . .
C6 C7 H7 119.8 . .
C2 C7 C6 120.34(19) . .
C2 C7 H7 119.8 . .
O3 C14 C13 118.2(2) . .
O3 C14 C9 122.20(19) . .
C9 C14 C13 119.6(2) . .
C14 C9 C8 121.44(19) . .
C14 C9 C10 119.3(2) . .
C10 C9 C8 119.2(2) . .
N1 C8 C9 122.5(2) . .
N1 C8 H8 118.7 . .
C9 C8 H8 118.7 . .
C17 C16 Sn1 108.71(17) . .
C17 C16 C19 109.1(2) . .
C17 C16 C18 110.5(2) . .
C19 C16 Sn1 109.49(15) . .
C18 C16 Sn1 108.45(16) . .
C18 C16 C19 110.5(2) . .
C6 C5 H5 119.9 . .
C4 C5 C6 120.2(2) . .
C4 C5 H5 119.9 . .
C3 C4 H4 119.8 . .
C5 C4 C3 120.4(2) . .
C5 C4 H4 119.8 . .
C9 C10 H10 120.0 . .
C11 C10 C9 120.1(2) . .
C11 C10 H10 120.0 . .
C13 C12 H12 119.7 . .
C13 C12 C11 120.5(2) . .
C11 C12 H12 119.7 . .
C16 C17 H17A 109.5 . .
C16 C17 H17B 109.5 . .
C16 C17 H17C 109.5 . .
H17A C17 H17B 109.5 . .
H17A C17 H17C 109.5 . .
H17B C17 H17C 109.5 . .
O4 C15 H15A 109.5 . .
O4 C15 H15B 109.5 . .
O4 C15 H15C 109.5 . .
H15A C15 H15B 109.5 . .
H15A C15 H15C 109.5 . .
H15B C15 H15C 109.5 . .
C16 C19 H19A 109.5 . .
C16 C19 H19B 109.5 . .
C16 C19 H19C 109.5 . .
H19A C19 H19B 109.5 . .
H19A C19 H19C 109.5 . .
H19B C19 H19C 109.5 . .
C10 C11 C12 120.7(2) . .
C10 C11 H11 119.6 . .
C12 C11 H11 119.6 . .
C16 C18 H18A 109.5 . .
C16 C18 H18B 109.5 . .
C16 C18 H18C 109.5 . .
H18A C18 H18B 109.5 . .
H18A C18 H18C 109.5 . .
H18B C18 H18C 109.5 . .

loop_
_geom_bond_atom_site_label_1
_geom_bond_atom_site_label_2
_geom_bond_distance
_geom_bond_site_symmetry_2
Sn1 O1 2.1007(14) .
Sn1 O1 2.1007(14) 2_755
Sn1 C16 2.181(2) .
Sn1 C16 2.180(2) 2_755
O2 C1 1.236(3) .
O1 C1 1.294(2) .
O3 H3 0.8200 .
O3 C14 1.355(3) .
N1 C6 1.417(2) .
N1 C8 1.277(3) .
O4 C13 1.358(3) .
O4 C15 1.422(3) .
C1 C2 1.487(3) .
C3 H3A 0.9300 .
C3 C2 1.385(3) .
C3 C4 1.378(3) .
C6 C7 1.391(3) .
C6 C5 1.389(3) .
C2 C7 1.387(2) .
C13 C14 1.400(3) .
C13 C12 1.364(3) .
C7 H7 0.9300 .
C14 C9 1.394(3) .
C9 C8 1.455(3) .
C9 C10 1.394(3) .
C8 H8 0.9300 .
C16 C17 1.513(3) .
C16 C19 1.529(3) .
C16 C18 1.527(4) .
C5 H5 0.9300 .
C5 C4 1.377(3) .
C4 H4 0.9300 .
C10 H10 0.9300 .
C10 C11 1.361(4) .
C12 H12 0.9300 .
C12 C11 1.380(4) .
C17 H17A 0.9600 .
C17 H17B 0.9600 .
C17 H17C 0.9600 .
C15 H15A 0.9600 .
C15 H15B 0.9600 .
C15 H15C 0.9600 .
C19 H19A 0.9600 .
C19 H19B 0.9600 .
C19 H19C 0.9600 .
C11 H11 0.9300 .
C18 H18A 0.9600 .
C18 H18B 0.9600 .
C18 H18C 0.9600 .

loop_
_geom_torsion_atom_site_label_1
_geom_torsion_atom_site_label_2
_geom_torsion_atom_site_label_3
_geom_torsion_atom_site_label_4
_geom_torsion
Sn1 O1 C1 O2 -0.9(2)
Sn1 O1 C1 C2 179.23(14)
O2 C1 C2 C3 174.2(2)
O2 C1 C2 C7 -5.1(3)
O1 C1 C2 C3 -6.0(3)
O1 C1 C2 C7 174.67(17)
O3 C14 C9 C8 -2.4(4)
O3 C14 C9 C10 179.0(2)
N1 C6 C7 C2 179.89(17)
N1 C6 C5 C4 179.7(2)
O4 C13 C14 O3 0.7(3)
O4 C13 C14 C9 -179.6(2)
O4 C13 C12 C11 -179.9(3)
C1 C2 C7 C6 -179.38(18)
C3 C2 C7 C6 1.3(3)
C6 N1 C8 C9 -176.4(2)
C6 C5 C4 C3 -0.7(4)
C2 C3 C4 C5 -0.4(4)
C13 C14 C9 C8 177.9(2)
C13 C14 C9 C10 -0.7(4)
C13 C12 C11 C10 -0.4(5)
C7 C6 C5 C4 2.1(4)
C14 C13 C12 C11 0.6(4)
C14 C9 C8 N1 -1.2(4)
C14 C9 C10 C11 0.9(4)
C9 C10 C11 C12 -0.4(5)
C8 N1 C6 C7 -149.1(2)
C8 N1 C6 C5 33.3(3)
C8 C9 C10 C11 -177.8(3)
C5 C6 C7 C2 -2.4(3)
C4 C3 C2 C1 -179.2(2)
C4 C3 C2 C7 0.1(3)
C10 C9 C8 N1 177.5(3)
C12 C13 C14 O3 -179.7(2)
C12 C13 C14 C9 0.0(4)
C15 O4 C13 C14 172.9(2)
C15 O4 C13 C12 -6.7(4)
